data_4308104
loop_
_publ_author_name
'Ying Wang'
'Peng Cheng'
'Jun Chen'
'Dai-Zheng Liao'
'Shi-Ping Yan'

_publ_section_title
;
A Heterometallic Porous Material for Hydrogen Adsorption
;
_journal_name_full 'Inorganic Chemistry'
_journal_page_first 4530
_journal_page_last 4534
_journal_paper_doi 10.1021/ic070097r
_journal_volume 46
_journal_year 2007
_chemical_formula_sum 'C12 H21 Co1.5 O19.5 Sm'
_chemical_formula_weight 716.03
_chemical_name_systematic
; 
 ? 
;
_space_group_IT_number 228
_symmetry_cell_setting cubic
_symmetry_space_group_name_Hall '-F 4ud 2vw 3'
_symmetry_space_group_name_H-M 'F d -3 c :2'
_atom_sites_solution_hydrogens geom
_atom_sites_solution_primary direct
_atom_sites_solution_secondary difmap
_audit_creation_method SHELXL-97
_cell_angle_alpha 90.00
_cell_angle_beta 90.00
_cell_angle_gamma 90.00
_cell_formula_units_Z 32
_cell_length_a 25.9723(6)
_cell_length_b 25.9723(6)
_cell_length_c 25.9723(6)
_cell_measurement_reflns_used 3883
_cell_measurement_temperature 293(2)
_cell_measurement_theta_max 27.86
_cell_measurement_theta_min 2.23
_cell_volume 17519.9(7)
_computing_cell_refinement 'Bruker SMART'
_computing_data_collection 'Bruker SMART'
_computing_data_reduction 'Bruker SAINT'
_computing_molecular_graphics 'Bruker SHELXTL'
_computing_publication_material 'Bruker SHELXTL'
_computing_structure_refinement 'SHELXL-97 (Sheldrick, 1997)'
_computing_structure_solution 'SHELXS-97 (Sheldrick, 1990)'
_diffrn_ambient_temperature 293(2)
_diffrn_measured_fraction_theta_full 1.000
_diffrn_measured_fraction_theta_max 1.000
_diffrn_measurement_device_type 'CCD area detector'
_diffrn_measurement_method 'phi and omega scans'
_diffrn_radiation_monochromator graphite
_diffrn_radiation_source 'fine-focus sealed tube'
_diffrn_radiation_type MoK\a
_diffrn_radiation_wavelength 0.71073
_diffrn_reflns_av_R_equivalents 0.0334
_diffrn_reflns_av_sigmaI/netI 0.0129
_diffrn_reflns_limit_h_max 33
_diffrn_reflns_limit_h_min -30
_diffrn_reflns_limit_k_max 25
_diffrn_reflns_limit_k_min -33
_diffrn_reflns_limit_l_max 32
_diffrn_reflns_limit_l_min -33
_diffrn_reflns_number 25210
_diffrn_reflns_theta_full 27.71
_diffrn_reflns_theta_max 27.71
_diffrn_reflns_theta_min 2.22
_exptl_absorpt_coefficient_mu 3.872
_exptl_absorpt_correction_T_max 1.000000
_exptl_absorpt_correction_T_min 0.703435
_exptl_absorpt_correction_type multi-scan
_exptl_absorpt_process_details SADABS
_exptl_crystal_colour PURPLE
_exptl_crystal_density_diffrn 2.172
_exptl_crystal_density_meas ?
_exptl_crystal_density_method 'not measured'
_exptl_crystal_description BLOCK
_exptl_crystal_F_000 11248
_exptl_crystal_size_max 0.22
_exptl_crystal_size_mid 0.14
_exptl_crystal_size_min 0.12
_refine_diff_density_max 1.092
_refine_diff_density_min -0.772
_refine_diff_density_rms 0.111
_refine_ls_extinction_method none
_refine_ls_goodness_of_fit_ref 1.078
_refine_ls_hydrogen_treatment mixed
_refine_ls_matrix_type full
_refine_ls_number_parameters 59
_refine_ls_number_reflns 865
_refine_ls_number_restraints 1
_refine_ls_restrained_S_all 1.091
_refine_ls_R_factor_all 0.0573
_refine_ls_R_factor_gt 0.0316
_refine_ls_shift/su_max 0.000
_refine_ls_shift/su_mean 0.000
_refine_ls_structure_factor_coef Fsqd
_refine_ls_weighting_details 'calc w=1/[\s^2^(Fo^2^)+(0.0297P)^2^+494.4594P] where P=(Fo^2^+2Fc^2^)/3'
_refine_ls_weighting_scheme calc
_refine_ls_wR_factor_gt 0.0741
_refine_ls_wR_factor_ref 0.0982
_reflns_number_gt 560
_reflns_number_total 865
_reflns_threshold_expression >2sigma(I)
_cod_data_source_file ic070097r-file001.cif
_cod_data_source_block 50925e
_cod_depositor_comments
;
The following automatic conversions were performed:
'_symmetry_cell_setting' value 'Cubic' changed to 'cubic' according to
'/home/saulius/struct/CIF-dictionaries/cif_core.dic' dictionary named
'cif_core.dic' version 2.4.1 from
2010-06-29.

'_exptl_absorpt_correction_type' value 'MULTI-SCAN' changed
to 'multi-scan' according to
'/home/saulius/struct/CIF-dictionaries/cif_core.dic' dictionary named
'cif_core.dic' version 2.4.1 from 2010-06-29.

Automatic conversion script
Id: cif_fix_enum 1527 2010-12-29 10:47:43Z saulius 

The following automatic conversions were performed:

'_exptl_crystal_density_meas' value 'NONE' was changed to '?' - the
value is perceived as not measured.

Automatic conversion script
Id: cif_fix_values 3008 2015-01-20 13:52:24Z robertas 
;
_cod_original_sg_symbol_H-M 'F d -3 c'
_cod_original_formula_sum 'C12 H21 Co1.50 O19.50 Sm'
_cod_database_code 4308104

loop_
_symmetry_equiv_pos_as_xyz
'x, y, z'
'-x+1/4, -y+3/4, z+1/2'
'-x+3/4, y+1/2, -z+1/4'
'x+1/2, -y+1/4, -z+3/4'
'z, x, y'
'z+1/2, -x+1/4, -y+3/4'
'-z+1/4, -x+3/4, y+1/2'
'-z+3/4, x+1/2, -y+1/4'
'y, z, x'
'-y+3/4, z+1/2, -x+1/4'
'y+1/2, -z+1/4, -x+3/4'
'-y+1/4, -z+3/4, x+1/2'
'y+3/4, x+1/4, -z'
'-y+1/2, -x+1/2, -z+1/2'
'y+1/4, -x, z+3/4'
'-y, x+3/4, z+1/4'
'x+3/4, z+1/4, -y'
'-x, z+3/4, y+1/4'
'-x+1/2, -z+1/2, -y+1/2'
'x+1/4, -z, y+3/4'
'z+3/4, y+1/4, -x'
'z+1/4, -y, x+3/4'
'-z, y+3/4, x+1/4'
'-z+1/2, -y+1/2, -x+1/2'
'x, y+1/2, z+1/2'
'-x+1/4, -y+5/4, z+1'
'-x+3/4, y+1, -z+3/4'
'x+1/2, -y+3/4, -z+5/4'
'z, x+1/2, y+1/2'
'z+1/2, -x+3/4, -y+5/4'
'-z+1/4, -x+5/4, y+1'
'-z+3/4, x+1, -y+3/4'
'y, z+1/2, x+1/2'
'-y+3/4, z+1, -x+3/4'
'y+1/2, -z+3/4, -x+5/4'
'-y+1/4, -z+5/4, x+1'
'y+3/4, x+3/4, -z+1/2'
'-y+1/2, -x+1, -z+1'
'y+1/4, -x+1/2, z+5/4'
'-y, x+5/4, z+3/4'
'x+3/4, z+3/4, -y+1/2'
'-x, z+5/4, y+3/4'
'-x+1/2, -z+1, -y+1'
'x+1/4, -z+1/2, y+5/4'
'z+3/4, y+3/4, -x+1/2'
'z+1/4, -y+1/2, x+5/4'
'-z, y+5/4, x+3/4'
'-z+1/2, -y+1, -x+1'
'x+1/2, y, z+1/2'
'-x+3/4, -y+3/4, z+1'
'-x+5/4, y+1/2, -z+3/4'
'x+1, -y+1/4, -z+5/4'
'z+1/2, x, y+1/2'
'z+1, -x+1/4, -y+5/4'
'-z+3/4, -x+3/4, y+1'
'-z+5/4, x+1/2, -y+3/4'
'y+1/2, z, x+1/2'
'-y+5/4, z+1/2, -x+3/4'
'y+1, -z+1/4, -x+5/4'
'-y+3/4, -z+3/4, x+1'
'y+5/4, x+1/4, -z+1/2'
'-y+1, -x+1/2, -z+1'
'y+3/4, -x, z+5/4'
'-y+1/2, x+3/4, z+3/4'
'x+5/4, z+1/4, -y+1/2'
'-x+1/2, z+3/4, y+3/4'
'-x+1, -z+1/2, -y+1'
'x+3/4, -z, y+5/4'
'z+5/4, y+1/4, -x+1/2'
'z+3/4, -y, x+5/4'
'-z+1/2, y+3/4, x+3/4'
'-z+1, -y+1/2, -x+1'
'x+1/2, y+1/2, z'
'-x+3/4, -y+5/4, z+1/2'
'-x+5/4, y+1, -z+1/4'
'x+1, -y+3/4, -z+3/4'
'z+1/2, x+1/2, y'
'z+1, -x+3/4, -y+3/4'
'-z+3/4, -x+5/4, y+1/2'
'-z+5/4, x+1, -y+1/4'
'y+1/2, z+1/2, x'
'-y+5/4, z+1, -x+1/4'
'y+1, -z+3/4, -x+3/4'
'-y+3/4, -z+5/4, x+1/2'
'y+5/4, x+3/4, -z'
'-y+1, -x+1, -z+1/2'
'y+3/4, -x+1/2, z+3/4'
'-y+1/2, x+5/4, z+1/4'
'x+5/4, z+3/4, -y'
'-x+1/2, z+5/4, y+1/4'
'-x+1, -z+1, -y+1/2'
'x+3/4, -z+1/2, y+3/4'
'z+5/4, y+3/4, -x'
'z+3/4, -y+1/2, x+3/4'
'-z+1/2, y+5/4, x+1/4'
'-z+1, -y+1, -x+1/2'
'-x, -y, -z'
'x-1/4, y-3/4, -z-1/2'
'x-3/4, -y-1/2, z-1/4'
'-x-1/2, y-1/4, z-3/4'
'-z, -x, -y'
'-z-1/2, x-1/4, y-3/4'
'z-1/4, x-3/4, -y-1/2'
'z-3/4, -x-1/2, y-1/4'
'-y, -z, -x'
'y-3/4, -z-1/2, x-1/4'
'-y-1/2, z-1/4, x-3/4'
'y-1/4, z-3/4, -x-1/2'
'-y-3/4, -x-1/4, z'
'y-1/2, x-1/2, z-1/2'
'-y-1/4, x, -z-3/4'
'y, -x-3/4, -z-1/4'
'-x-3/4, -z-1/4, y'
'x, -z-3/4, -y-1/4'
'x-1/2, z-1/2, y-1/2'
'-x-1/4, z, -y-3/4'
'-z-3/4, -y-1/4, x'
'-z-1/4, y, -x-3/4'
'z, -y-3/4, -x-1/4'
'z-1/2, y-1/2, x-1/2'
'-x, -y+1/2, -z+1/2'
'x-1/4, y-1/4, -z'
'x-3/4, -y, z+1/4'
'-x-1/2, y+1/4, z-1/4'
'-z, -x+1/2, -y+1/2'
'-z-1/2, x+1/4, y-1/4'
'z-1/4, x-1/4, -y'
'z-3/4, -x, y+1/4'
'-y, -z+1/2, -x+1/2'
'y-3/4, -z, x+1/4'
'-y-1/2, z+1/4, x-1/4'
'y-1/4, z-1/4, -x'
'-y-3/4, -x+1/4, z+1/2'
'y-1/2, x, z'
'-y-1/4, x+1/2, -z-1/4'
'y, -x-1/4, -z+1/4'
'-x-3/4, -z+1/4, y+1/2'
'x, -z-1/4, -y+1/4'
'x-1/2, z, y'
'-x-1/4, z+1/2, -y-1/4'
'-z-3/4, -y+1/4, x+1/2'
'-z-1/4, y+1/2, -x-1/4'
'z, -y-1/4, -x+1/4'
'z-1/2, y, x'
'-x+1/2, -y, -z+1/2'
'x+1/4, y-3/4, -z'
'x-1/4, -y-1/2, z+1/4'
'-x, y-1/4, z-1/4'
'-z+1/2, -x, -y+1/2'
'-z, x-1/4, y-1/4'
'z+1/4, x-3/4, -y'
'z-1/4, -x-1/2, y+1/4'
'-y+1/2, -z, -x+1/2'
'y-1/4, -z-1/2, x+1/4'
'-y, z-1/4, x-1/4'
'y+1/4, z-3/4, -x'
'-y-1/4, -x-1/4, z+1/2'
'y, x-1/2, z'
'-y+1/4, x, -z-1/4'
'y+1/2, -x-3/4, -z+1/4'
'-x-1/4, -z-1/4, y+1/2'
'x+1/2, -z-3/4, -y+1/4'
'x, z-1/2, y'
'-x+1/4, z, -y-1/4'
'-z-1/4, -y-1/4, x+1/2'
'-z+1/4, y, -x-1/4'
'z+1/2, -y-3/4, -x+1/4'
'z, y-1/2, x'
'-x+1/2, -y+1/2, -z'
'x+1/4, y-1/4, -z-1/2'
'x-1/4, -y, z-1/4'
'-x, y+1/4, z-3/4'
'-z+1/2, -x+1/2, -y'
'-z, x+1/4, y-3/4'
'z+1/4, x-1/4, -y-1/2'
'z-1/4, -x, y-1/4'
'-y+1/2, -z+1/2, -x'
'y-1/4, -z, x-1/4'
'-y, z+1/4, x-3/4'
'y+1/4, z-1/4, -x-1/2'
'-y-1/4, -x+1/4, z'
'y, x, z-1/2'
'-y+1/4, x+1/2, -z-3/4'
'y+1/2, -x-1/4, -z-1/4'
'-x-1/4, -z+1/4, y'
'x+1/2, -z-1/4, -y-1/4'
'x, z, y-1/2'
'-x+1/4, z+1/2, -y-3/4'
'-z-1/4, -y+1/4, x'
'-z+1/4, y+1/2, -x-3/4'
'z+1/2, -y-1/4, -x-1/4'
'z, y, x-1/2'

loop_
_atom_site_label
_atom_site_type_symbol
_atom_site_fract_x
_atom_site_fract_y
_atom_site_fract_z
_atom_site_U_iso_or_equiv
_atom_site_adp_type
_atom_site_occupancy
_atom_site_symmetry_multiplicity
_atom_site_calc_flag
_atom_site_refinement_flags
_atom_site_disorder_assembly
_atom_site_disorder_group
Sm1 Sm 0.0000 0.0000 0.7500 0.0268(2) Uani 1 6 d S . .
Co1 Co 0.0000 0.0000 1.0000 0.0269(3) Uani 1 6 d S . .
Co2 Co 0.6250 0.6250 0.1250 0.0535(8) Uani 1 12 d S . .
O1 O -0.02966(15) 0.00800(16) 0.83817(15) 0.0459(10) Uani 1 1 d . . .
O2 O -0.02007(15) 0.01280(15) 0.92238(15) 0.0425(9) Uani 1 1 d . . .
O3 O 0.06773(14) 0.0000 0.81773(14) 0.0392(13) Uani 1 2 d S . .
O4 O 0.7051(2) 0.6250 0.1250 0.0672(18) Uani 1 2 d SD . .
H4A H 0.7313 0.6141 0.1083 0.101 Uiso 1 1 d RD . .
C1 C -0.0013(2) 0.0077(2) 0.87815(19) 0.0344(12) Uani 1 1 d . . .
C2 C 0.0560(2) 0.0027(3) 0.8713(2) 0.0471(15) Uani 1 1 d . . .
H2A H 0.0732 0.0322 0.8865 0.07(2) Uiso 1 1 calc R . .
H2B H 0.0682 -0.0281 0.8885 0.09(3) Uiso 1 1 calc R . .
O5 O 0.6250 0.3289(6) 0.1250 0.089(5) Uani 0.50 2 d SP . .

loop_
_atom_site_aniso_label
_atom_site_aniso_U_11
_atom_site_aniso_U_22
_atom_site_aniso_U_33
_atom_site_aniso_U_23
_atom_site_aniso_U_13
_atom_site_aniso_U_12
Sm1 0.0268(2) 0.0268(2) 0.0268(2) -0.00749(13) -0.00749(13) 0.00749(13)
Co1 0.0269(3) 0.0269(3) 0.0269(3) -0.0019(3) -0.0019(3) -0.0019(3)
Co2 0.0535(8) 0.0535(8) 0.0535(8) 0.000 0.000 0.000
O1 0.037(2) 0.064(3) 0.037(2) -0.0099(19) -0.0055(17) 0.0073(19)
O2 0.041(2) 0.048(2) 0.039(2) -0.0016(17) -0.0017(17) 0.0027(18)
O3 0.0305(16) 0.057(3) 0.0305(16) -0.0088(17) -0.003(2) 0.0088(17)
O4 0.046(4) 0.098(6) 0.058(4) -0.006(4) 0.000 0.000
C1 0.041(3) 0.032(3) 0.030(3) -0.0064(19) -0.006(2) -0.001(2)
C2 0.038(3) 0.072(4) 0.031(3) -0.006(3) -0.006(2) 0.007(3)
O5 0.109(14) 0.079(11) 0.080(12) 0.000 0.018(10) 0.000

loop_
_atom_type_symbol
_atom_type_description
_atom_type_scat_dispersion_real
_atom_type_scat_dispersion_imag
_atom_type_scat_source
C C 0.0033 0.0016 'International Tables Vol C Tables 4.2.6.8 and 6.1.1.4'
H H 0.0000 0.0000 'International Tables Vol C Tables 4.2.6.8 and 6.1.1.4'
O O 0.0106 0.0060 'International Tables Vol C Tables 4.2.6.8 and 6.1.1.4'
Co Co 0.3494 0.9721 'International Tables Vol C Tables 4.2.6.8 and 6.1.1.4'
Sm Sm -0.1638 3.4418 'International Tables Vol C Tables 4.2.6.8 and 6.1.1.4'

loop_
_geom_angle_atom_site_label_1
_geom_angle_atom_site_label_2
_geom_angle_atom_site_label_3
_geom_angle
_geom_angle_site_symmetry_1
_geom_angle_site_symmetry_3
_geom_angle_publ_flag
O1 Sm1 O1 127.39(18) 32_545 42_535 ?
O1 Sm1 O1 146.86(19) 32_545 22_455 ?
O1 Sm1 O1 78.94(15) 42_535 22_455 ?
O1 Sm1 O1 78.94(15) 32_545 . ?
O1 Sm1 O1 86.5(2) 42_535 . ?
O1 Sm1 O1 127.39(18) 22_455 . ?
O1 Sm1 O1 78.94(15) 32_545 83_455 ?
O1 Sm1 O1 146.86(19) 42_535 83_455 ?
O1 Sm1 O1 86.5(2) 22_455 83_455 ?
O1 Sm1 O1 78.94(15) . 83_455 ?
O1 Sm1 O1 86.5(2) 32_545 86_446 ?
O1 Sm1 O1 78.94(15) 42_535 86_446 ?
O1 Sm1 O1 78.94(15) 22_455 86_446 ?
O1 Sm1 O1 146.86(19) . 86_446 ?
O1 Sm1 O1 127.39(18) 83_455 86_446 ?
O1 Sm1 O3 63.69(9) 32_545 32_545 ?
O1 Sm1 O3 63.69(9) 42_535 32_545 ?
O1 Sm1 O3 136.75(10) 22_455 32_545 ?
O1 Sm1 O3 73.43(9) . 32_545 ?
O1 Sm1 O3 136.75(10) 83_455 32_545 ?
O1 Sm1 O3 73.43(9) 86_446 32_545 ?
O1 Sm1 O3 136.75(10) 32_545 . ?
O1 Sm1 O3 73.43(9) 42_535 . ?
O1 Sm1 O3 63.69(9) 22_455 . ?
O1 Sm1 O3 63.69(9) . . ?
O1 Sm1 O3 73.43(9) 83_455 . ?
O1 Sm1 O3 136.75(10) 86_446 . ?
O3 Sm1 O3 120.0 32_545 . ?
O1 Sm1 O3 73.43(9) 32_545 83_455 ?
O1 Sm1 O3 136.75(10) 42_535 83_455 ?
O1 Sm1 O3 73.43(9) 22_455 83_455 ?
O1 Sm1 O3 136.75(10) . 83_455 ?
O1 Sm1 O3 63.69(9) 83_455 83_455 ?
O1 Sm1 O3 63.69(9) 86_446 83_455 ?
O3 Sm1 O3 120.0 32_545 83_455 ?
O3 Sm1 O3 120.0 . 83_455 ?
O2 Co1 O2 92.68(15) 97_557 5_456 ?
O2 Co1 O2 87.32(15) 97_557 105_566 ?
O2 Co1 O2 92.68(15) 5_456 105_566 ?
O2 Co1 O2 180.000(1) 97_557 . ?
O2 Co1 O2 87.32(15) 5_456 . ?
O2 Co1 O2 92.68(15) 105_566 . ?
O2 Co1 O2 92.68(15) 97_557 9_546 ?
O2 Co1 O2 87.32(15) 5_456 9_546 ?
O2 Co1 O2 180.000(1) 105_566 9_546 ?
O2 Co1 O2 87.32(15) . 9_546 ?
O2 Co1 O2 87.32(15) 97_557 101_656 ?
O2 Co1 O2 180.0 5_456 101_656 ?
O2 Co1 O2 87.32(15) 105_566 101_656 ?
O2 Co1 O2 92.68(15) . 101_656 ?
O2 Co1 O2 92.68(15) 9_546 101_656 ?
O4 Co2 O4 90.000(1) 26_654 58 ?
O4 Co2 O4 180.0 26_654 . ?
O4 Co2 O4 90.000(1) 58 . ?
O4 Co2 O4 90.0 26_654 53_554 ?
O4 Co2 O4 90.0 58 53_554 ?
O4 Co2 O4 90.0 . 53_554 ?
O4 Co2 O4 90.000(1) 26_654 6_565 ?
O4 Co2 O4 90.0 58 6_565 ?
O4 Co2 O4 90.000(1) . 6_565 ?
O4 Co2 O4 180.000(1) 53_554 6_565 ?
O4 Co2 O4 90.0 26_654 33_554 ?
O4 Co2 O4 180.0 58 33_554 ?
O4 Co2 O4 90.0 . 33_554 ?
O4 Co2 O4 90.000(1) 53_554 33_554 ?
O4 Co2 O4 90.000(1) 6_565 33_554 ?
C1 O1 Sm1 125.9(4) . . ?
C1 O2 Co1 139.7(4) . . ?
C2 O3 C2 114.7(6) . 22_455 ?
C2 O3 Sm1 122.6(3) . . ?
C2 O3 Sm1 122.6(3) 22_455 . ?
Co2 O4 H4A 142.7 . . ?
O2 C1 O1 121.4(5) . . ?
O2 C1 C2 120.1(4) . . ?
O1 C1 C2 118.4(5) . . ?
O3 C2 C1 109.3(4) . . ?
O3 C2 H2A 109.8 . . ?
C1 C2 H2A 109.8 . . ?
O3 C2 H2B 109.8 . . ?
C1 C2 H2B 109.8 . . ?
H2A C2 H2B 108.3 . . ?

loop_
_geom_bond_atom_site_label_1
_geom_bond_atom_site_label_2
_geom_bond_distance
_geom_bond_site_symmetry_2
_geom_bond_publ_flag
Sm1 O1 2.425(4) 32_545 ?
Sm1 O1 2.425(4) 42_535 ?
Sm1 O1 2.425(4) 22_455 ?
Sm1 O1 2.425(4) . ?
Sm1 O1 2.425(4) 83_455 ?
Sm1 O1 2.425(4) 86_446 ?
Sm1 O3 2.488(5) 32_545 ?
Sm1 O3 2.488(5) . ?
Sm1 O3 2.488(5) 83_455 ?
Co1 O2 2.109(4) 97_557 ?
Co1 O2 2.109(4) 5_456 ?
Co1 O2 2.109(4) 105_566 ?
Co1 O2 2.109(4) . ?
Co1 O2 2.109(4) 9_546 ?
Co1 O2 2.109(4) 101_656 ?
Co2 O4 2.081(6) 26_654 ?
Co2 O4 2.081(6) 58 ?
Co2 O4 2.081(6) . ?
Co2 O4 2.081(6) 53_554 ?
Co2 O4 2.081(6) 6_565 ?
Co2 O4 2.081(6) 33_554 ?
O1 C1 1.273(6) . ?
O2 C1 1.255(6) . ?
O3 C2 1.425(6) . ?
O3 C2 1.425(6) 22_455 ?
O4 H4A 0.8547 . ?
C1 C2 1.506(7) . ?
C2 H2A 0.9700 . ?
C2 H2B 0.9700 . ?

loop_
_geom_torsion_atom_site_label_1
_geom_torsion_atom_site_label_2
_geom_torsion_atom_site_label_3
_geom_torsion_atom_site_label_4
_geom_torsion
_geom_torsion_site_symmetry_1
_geom_torsion_site_symmetry_2
_geom_torsion_site_symmetry_3
_geom_torsion_site_symmetry_4
_geom_torsion_publ_flag
O1 Sm1 O1 C1 156.0(4) 32_545 . . . ?
O1 Sm1 O1 C1 -74.8(4) 42_535 . . . ?
O1 Sm1 O1 C1 -1.5(4) 22_455 . . . ?
O1 Sm1 O1 C1 75.3(5) 83_455 . . . ?
O1 Sm1 O1 C1 -138.3(4) 86_446 . . . ?
O3 Sm1 O1 C1 -138.3(4) 32_545 . . . ?
O3 Sm1 O1 C1 -1.5(4) . . . . ?
O3 Sm1 O1 C1 105.2(4) 83_455 . . . ?
O2 Co1 O2 C1 -157(13) 97_557 . . . ?
O2 Co1 O2 C1 -144.4(5) 5_456 . . . ?
O2 Co1 O2 C1 123.1(6) 105_566 . . . ?
O2 Co1 O2 C1 -56.9(6) 9_546 . . . ?
O2 Co1 O2 C1 35.6(5) 101_656 . . . ?
O1 Sm1 O3 C2 -31.0(4) 32_545 . . . ?
O1 Sm1 O3 C2 96.5(3) 42_535 . . . ?
O1 Sm1 O3 C2 -177.9(3) 22_455 . . . ?
O1 Sm1 O3 C2 2.1(3) . . . . ?
O1 Sm1 O3 C2 -83.5(3) 83_455 . . . ?
O1 Sm1 O3 C2 149.0(4) 86_446 . . . ?
O3 Sm1 O3 C2 51.3(3) 32_545 . . . ?
O3 Sm1 O3 C2 -128.7(3) 83_455 . . . ?
O1 Sm1 O3 C2 149.0(4) 32_545 . . 22_455 ?
O1 Sm1 O3 C2 -83.5(3) 42_535 . . 22_455 ?
O1 Sm1 O3 C2 2.1(3) 22_455 . . 22_455 ?
O1 Sm1 O3 C2 -177.9(3) . . . 22_455 ?
O1 Sm1 O3 C2 96.5(3) 83_455 . . 22_455 ?
O1 Sm1 O3 C2 -31.0(4) 86_446 . . 22_455 ?
O3 Sm1 O3 C2 -128.7(3) 32_545 . . 22_455 ?
O3 Sm1 O3 C2 51.3(3) 83_455 . . 22_455 ?
Co1 O2 C1 O1 162.4(4) . . . . ?
Co1 O2 C1 C2 -19.5(8) . . . . ?
Sm1 O1 C1 O2 179.0(4) . . . . ?
Sm1 O1 C1 C2 0.9(7) . . . . ?
C2 O3 C2 C1 177.6(6) 22_455 . . . ?
Sm1 O3 C2 C1 -2.4(6) . . . . ?
O2 C1 C2 O3 -177.2(4) . . . . ?
O1 C1 C2 O3 1.0(7) . . . . ?
